data_2202635
loop_
_publ_author_name
'Yufit, Dmitrii S.'
'Kozhushkov, Sergei I.'
'von Seebach, Malte'
'Howard, Judith A. K.'
'de Meijere, Armin'

_publ_section_title 3-Cyclopropyl-3-(<i>cis</i>-1-cyclopropyl-2-phenylcyclopropyl)-1-phenylcyclopropene
_journal_issue 8
_journal_name_full 'Acta Crystallographica Section E'
_journal_page_first o1167
_journal_page_last o1169
_journal_paper_doi 10.1107/S1600536803015599
_journal_volume 59
_journal_year 2003
_chemical_formula_iupac 'C24 H24'
_chemical_formula_moiety 'C24 H24'
_chemical_formula_sum 'C24 H24'
_chemical_formula_weight 312.43
_chemical_melting_point 74.0(10)
_chemical_name_systematic
;
3-Cyclopropyl-3-(cis-1-cyclopropyl-2-phenylcyclopropyl)-1-phenylcyclopropene
;
_space_group_IT_number 14
_symmetry_cell_setting monoclinic
_symmetry_space_group_name_Hall '-P 2ybc'
_symmetry_space_group_name_H-M 'P 1 21/c 1'
_atom_sites_solution_hydrogens difmap
_atom_sites_solution_primary direct
_atom_sites_solution_secondary difmap
_cell_angle_alpha 90.00
_cell_angle_beta 97.5620(10)
_cell_angle_gamma 90.00
_cell_formula_units_Z 4
_cell_length_a 8.5291(2)
_cell_length_b 15.6301(4)
_cell_length_c 13.6004(4)
_cell_measurement_reflns_used 6424
_cell_measurement_temperature 120.0(2)
_cell_measurement_theta_max 29.6
_cell_measurement_theta_min 2.4
_cell_volume 1797.31(8)
_computing_cell_refinement 'SAINT-NT (Bruker, 1998)'
_computing_data_collection 'SMART-NT (Bruker, 1998)'
_computing_data_reduction SAINT
_computing_molecular_graphics 'SHELXTL (Bruker, 1998)'
_computing_publication_material SHELXTL
_computing_structure_refinement 'SHELXL97 (Sheldrick, 1997)'
_computing_structure_solution 'SHELXS97 (Sheldrick, 1997)'
_diffrn_ambient_temperature 120(2)
_diffrn_measured_fraction_theta_full 0.942
_diffrn_measured_fraction_theta_max 0.942
_diffrn_measurement_device_type 'Bruker SMART CCD 1K'
_diffrn_measurement_method \w
_diffrn_radiation_monochromator graphite
_diffrn_radiation_source 'fine-focus sealed tube'
_diffrn_radiation_type MoK\a
_diffrn_radiation_wavelength 0.71073
_diffrn_reflns_av_R_equivalents 0.0618
_diffrn_reflns_av_sigmaI/netI 0.0497
_diffrn_reflns_limit_h_max 12
_diffrn_reflns_limit_h_min -11
_diffrn_reflns_limit_k_max 21
_diffrn_reflns_limit_k_min -21
_diffrn_reflns_limit_l_max 18
_diffrn_reflns_limit_l_min -19
_diffrn_reflns_number 21455
_diffrn_reflns_theta_full 30.36
_diffrn_reflns_theta_max 30.36
_diffrn_reflns_theta_min 1.99
_diffrn_standards_decay_% 0
_exptl_absorpt_coefficient_mu 0.065
_exptl_absorpt_correction_type none
_exptl_crystal_colour colourless
_exptl_crystal_density_diffrn 1.155
_exptl_crystal_density_method 'not measured'
_exptl_crystal_description plate
_exptl_crystal_F_000 672
_exptl_crystal_size_max 0.35
_exptl_crystal_size_mid 0.26
_exptl_crystal_size_min 0.05
_refine_diff_density_max 0.262
_refine_diff_density_min -0.215
_refine_ls_extinction_method none
_refine_ls_goodness_of_fit_ref 1.023
_refine_ls_hydrogen_treatment refall
_refine_ls_matrix_type full
_refine_ls_number_parameters 313
_refine_ls_number_reflns 5105
_refine_ls_number_restraints 0
_refine_ls_restrained_S_all 1.023
_refine_ls_R_factor_all 0.0820
_refine_ls_R_factor_gt 0.0481
_refine_ls_shift/su_max <0.001
_refine_ls_shift/su_mean 0.000
_refine_ls_structure_factor_coef Fsqd
_refine_ls_weighting_details 'calc w = 1/[\s^2^(Fo^2^)+(0.045P)^2^+0.45P] where P = (Fo^2^+2Fc^2^)/3'
_refine_ls_weighting_scheme calc
_refine_ls_wR_factor_gt 0.1025
_refine_ls_wR_factor_ref 0.1167
_reflns_number_gt 3547
_reflns_number_total 5105
_reflns_threshold_expression I>2\s(I)
_cod_data_source_file fl6047.cif
_cod_data_source_block 1
_cod_depositor_comments
;
The following automatic conversions were performed:

'_chemical_melting_point' value '73-75' was changed to '74.0(10)' -
the average value was taken and precision was estimated.

Automatic conversion script
Id: cif_fix_values 1646 2011-03-28 12:23:43Z adriana 

The following automatic conversions were performed:

'_chemical_melting_point' value '73-75' was changed to '74.0(10)' -
the average value was taken and precision was estimated.

Automatic conversion script
Id: cif_fix_values 1715 2011-07-08 13:25:40Z adriana 
;
_cod_original_sg_symbol_H-M 'P 21/c'
_cod_database_code 2202635
_cod_database_fobs_code 2202635

loop_
_symmetry_equiv_pos_as_xyz
'x, y, z'
'-x, y+1/2, -z+1/2'
'-x, -y, -z'
'x, -y-1/2, z-1/2'

loop_
_atom_site_label
_atom_site_fract_x
_atom_site_fract_y
_atom_site_fract_z
_atom_site_U_iso_or_equiv
_atom_site_adp_type
_atom_site_calc_flag
_atom_site_refinement_flags
_atom_site_occupancy
_atom_site_disorder_assembly
_atom_site_disorder_group
_atom_site_type_symbol
C1 0.77125(14) 0.13179(8) 0.42786(9) 0.0252(3) Uani d . 1 . . C
C2 0.83500(15) 0.17276(9) 0.50615(10) 0.0274(3) Uani d . 1 . . C
C3 0.67609(14) 0.20631(8) 0.45881(9) 0.0229(3) Uani d . 1 . . C
C4 0.52872(14) 0.19097(8) 0.50791(9) 0.0213(2) Uani d . 1 . . C
C5 0.51504(15) 0.24260(8) 0.60171(9) 0.0231(3) Uani d . 1 . . C
C6 0.54514(17) 0.14725(8) 0.60752(10) 0.0266(3) Uani d . 1 . . C
C7 0.38249(14) 0.17640(8) 0.43502(9) 0.0229(3) Uani d . 1 . . C
C8 0.23582(16) 0.13248(9) 0.45979(11) 0.0308(3) Uani d . 1 . . C
C9 0.34115(17) 0.08786(9) 0.39527(12) 0.0315(3) Uani d . 1 . . C
C10 0.66876(16) 0.28697(9) 0.39714(11) 0.0296(3) Uani d . 1 . . C
C11 0.8168(2) 0.33181(11) 0.37761(14) 0.0419(4) Uani d . 1 . . C
C12 0.7119(2) 0.37241(10) 0.44453(14) 0.0398(4) Uani d . 1 . . C
C13 0.78226(15) 0.06942(8) 0.34956(9) 0.0240(3) Uani d . 1 . . C
C14 0.66599(16) 0.06671(9) 0.26678(10) 0.0283(3) Uani d . 1 . . C
C15 0.68051(18) 0.00974(9) 0.18973(10) 0.0328(3) Uani d . 1 . . C
C16 0.80931(19) -0.04497(9) 0.19487(11) 0.0335(3) Uani d . 1 . . C
C17 0.92451(18) -0.04304(9) 0.27750(10) 0.0310(3) Uani d . 1 . . C
C18 0.91093(16) 0.01341(8) 0.35423(10) 0.0261(3) Uani d . 1 . . C
C19 0.36104(15) 0.28136(8) 0.62083(9) 0.0234(3) Uani d . 1 . . C
C20 0.26589(16) 0.24352(9) 0.68444(10) 0.0270(3) Uani d . 1 . . C
C21 0.12356(17) 0.28098(9) 0.70131(11) 0.0312(3) Uani d . 1 . . C
C22 0.07409(17) 0.35686(9) 0.65494(11) 0.0327(3) Uani d . 1 . . C
C23 0.16781(17) 0.39570(9) 0.59140(11) 0.0336(3) Uani d . 1 . . C
C24 0.30987(16) 0.35835(9) 0.57469(10) 0.0289(3) Uani d . 1 . . C
H2 0.9249(18) 0.1831(9) 0.5560(12) 0.034(4) Uiso d . 1 . . H
H5 0.6075(17) 0.2774(9) 0.6239(11) 0.027(4) Uiso d . 1 . . H
H7 0.3612(16) 0.2228(9) 0.3850(11) 0.025(4) Uiso d . 1 . . H
H61 0.6550(18) 0.1283(9) 0.6353(11) 0.033(4) Uiso d . 1 . . H
H62 0.4560(18) 0.1099(10) 0.6239(11) 0.034(4) Uiso d . 1 . . H
H81 0.1357(19) 0.1555(9) 0.4272(11) 0.033(4) Uiso d . 1 . . H
H82 0.2337(19) 0.1105(11) 0.5282(13) 0.042(5) Uiso d . 1 . . H
H91 0.3026(18) 0.0805(10) 0.3226(12) 0.035(4) Uiso d . 1 . . H
H92 0.406(2) 0.0401(11) 0.4273(12) 0.044(5) Uiso d . 1 . . H
H10 0.5844(19) 0.2899(10) 0.3422(12) 0.040(4) Uiso d . 1 . . H
H111 0.818(2) 0.3564(12) 0.3102(15) 0.056(5) Uiso d . 1 . . H
H112 0.918(2) 0.3077(12) 0.4100(14) 0.058(6) Uiso d . 1 . . H
H121 0.749(2) 0.3725(13) 0.5194(16) 0.064(6) Uiso d . 1 . . H
H122 0.650(2) 0.4244(13) 0.4193(14) 0.059(6) Uiso d . 1 . . H
H14 0.5765(18) 0.1061(10) 0.2636(11) 0.032(4) Uiso d . 1 . . H
H15 0.5962(19) 0.0086(10) 0.1320(12) 0.041(4) Uiso d . 1 . . H
H16 0.8212(19) -0.0844(10) 0.1407(12) 0.039(4) Uiso d . 1 . . H
H17 1.0158(19) -0.0823(10) 0.2819(12) 0.037(4) Uiso d . 1 . . H
H18 0.9934(18) 0.0172(9) 0.4116(12) 0.032(4) Uiso d . 1 . . H
H20 0.3013(18) 0.1892(10) 0.7169(11) 0.034(4) Uiso d . 1 . . H
H21 0.0625(18) 0.2524(9) 0.7476(11) 0.031(4) Uiso d . 1 . . H
H22 -0.0270(19) 0.3837(10) 0.6654(11) 0.036(4) Uiso d . 1 . . H
H23 0.1348(19) 0.4501(11) 0.5589(12) 0.042(4) Uiso d . 1 . . H
H24 0.3732(18) 0.3847(10) 0.5280(12) 0.035(4) Uiso d . 1 . . H

loop_
_atom_site_aniso_label
_atom_site_aniso_U_11
_atom_site_aniso_U_22
_atom_site_aniso_U_33
_atom_site_aniso_U_12
_atom_site_aniso_U_13
_atom_site_aniso_U_23
C1 0.0197(6) 0.0296(7) 0.0270(6) 0.0005(5) 0.0055(5) -0.0018(5)
C2 0.0192(6) 0.0341(7) 0.0289(7) 0.0013(5) 0.0029(5) -0.0037(5)
C3 0.0190(6) 0.0277(6) 0.0223(6) -0.0009(5) 0.0038(5) -0.0012(5)
C4 0.0204(6) 0.0216(6) 0.0225(6) 0.0002(4) 0.0051(5) -0.0003(5)
C5 0.0230(6) 0.0249(6) 0.0216(6) -0.0003(5) 0.0043(5) -0.0018(5)
C6 0.0277(7) 0.0273(7) 0.0254(6) 0.0041(5) 0.0058(5) 0.0040(5)
C7 0.0190(6) 0.0250(6) 0.0251(6) -0.0005(5) 0.0048(5) 0.0000(5)
C8 0.0231(7) 0.0358(8) 0.0343(8) -0.0066(6) 0.0070(6) -0.0057(6)
C9 0.0268(7) 0.0322(8) 0.0352(8) -0.0020(6) 0.0027(6) -0.0090(6)
C10 0.0235(6) 0.0339(7) 0.0318(7) -0.0047(5) 0.0051(5) 0.0046(6)
C11 0.0346(8) 0.0429(9) 0.0511(10) -0.0079(7) 0.0172(7) 0.0081(7)
C12 0.0408(9) 0.0286(7) 0.0523(10) -0.0026(6) 0.0139(7) 0.0040(7)
C13 0.0222(6) 0.0273(6) 0.0237(6) -0.0041(5) 0.0076(5) -0.0010(5)
C14 0.0250(6) 0.0338(7) 0.0267(7) -0.0025(5) 0.0052(5) 0.0004(5)
C15 0.0377(8) 0.0370(8) 0.0235(7) -0.0098(6) 0.0035(6) -0.0005(6)
C16 0.0474(9) 0.0286(7) 0.0272(7) -0.0066(6) 0.0144(6) -0.0041(6)
C17 0.0364(8) 0.0273(7) 0.0316(7) 0.0016(6) 0.0127(6) -0.0004(5)
C18 0.0249(6) 0.0279(7) 0.0266(7) -0.0018(5) 0.0077(5) -0.0003(5)
C19 0.0246(6) 0.0246(6) 0.0210(6) -0.0004(5) 0.0034(5) -0.0046(5)
C20 0.0294(7) 0.0275(7) 0.0248(6) -0.0019(5) 0.0065(5) -0.0025(5)
C21 0.0292(7) 0.0363(7) 0.0298(7) -0.0052(6) 0.0102(6) -0.0073(6)
C22 0.0249(7) 0.0370(8) 0.0362(8) 0.0022(6) 0.0045(6) -0.0132(6)
C23 0.0334(7) 0.0285(7) 0.0381(8) 0.0061(6) 0.0017(6) -0.0024(6)
C24 0.0296(7) 0.0277(7) 0.0301(7) -0.0001(5) 0.0065(6) 0.0003(5)

loop_
_atom_type_symbol
_atom_type_description
_atom_type_scat_dispersion_real
_atom_type_scat_dispersion_imag
_atom_type_scat_source
C C 0.0033 0.0016 'International Tables Vol C Tables 4.2.6.8 and 6.1.1.4'
H H 0.0000 0.0000 'International Tables Vol C Tables 4.2.6.8 and 6.1.1.4'

loop_
_geom_angle_atom_site_label_1
_geom_angle_atom_site_label_2
_geom_angle_atom_site_label_3
_geom_angle
_geom_angle_publ_flag
C2 C1 C13 150.39(12) y
C2 C1 C3 64.78(9) y
C13 C1 C3 143.98(11) y
C1 C2 C3 64.39(9) y
C1 C3 C10 118.24(11) y
C1 C3 C2 50.83(8) y
C10 C3 C2 119.60(11) y
C1 C3 C4 120.47(11) y
C10 C3 C4 113.57(10) y
C2 C3 C4 120.30(11) y
C7 C4 C6 119.63(11) y
C7 C4 C3 113.37(10) y
C6 C4 C3 118.86(10) y
C7 C4 C5 118.85(10) y
C6 C4 C5 59.80(8) y
C3 C4 C5 116.28(10) y
C19 C5 C6 122.37(11) y
C19 C5 C4 121.55(11) y
C6 C5 C4 59.46(8) y
C4 C6 C5 60.74(8) y
C8 C7 C4 124.29(11) y
C8 C7 C9 59.99(9) y
C4 C7 C9 120.57(11) y
C7 C8 C9 60.23(9) y
C8 C9 C7 59.77(9) y
C11 C10 C12 59.82(11) y
C11 C10 C3 120.96(13) y
C12 C10 C3 120.79(13) y
C10 C11 C12 60.38(10) y
C11 C12 C10 59.80(10) y
C18 C13 C14 119.09(12) ?
C18 C13 C1 120.78(11) ?
C14 C13 C1 120.10(12) ?
C15 C14 C13 120.05(13) ?
C16 C15 C14 120.30(13) ?
C15 C16 C17 119.84(13) ?
C18 C17 C16 120.17(14) ?
C17 C18 C13 120.54(13) ?
C20 C19 C24 118.06(12) ?
C20 C19 C5 122.08(11) ?
C24 C19 C5 119.86(12) ?
C19 C20 C21 121.00(13) ?
C22 C21 C20 120.35(13) ?
C21 C22 C23 119.45(13) ?
C24 C23 C22 120.17(14) ?
C23 C24 C19 120.97(13) ?
C1 C2 H2 149.8(9) ?
C3 C2 H2 145.3(9) ?
C19 C5 H5 114.4(9) ?
C6 C5 H5 114.2(8) ?
C4 C5 H5 114.0(9) ?
C4 C6 H61 116.2(9) ?
C5 C6 H61 116.9(9) ?
C4 C6 H62 118.6(9) ?
C5 C6 H62 117.0(9) ?
H61 C6 H62 116.0(12) ?
C8 C7 H7 113.8(8) ?
C4 C7 H7 113.6(8) ?
C9 C7 H7 114.2(8) ?
C7 C8 H81 115.6(9) ?
C9 C8 H81 117.3(9) ?
C7 C8 H82 119.0(9) ?
C9 C8 H82 118.1(10) ?
H81 C8 H82 115.4(13) ?
C8 C9 H91 118.8(9) ?
C7 C9 H91 119.2(9) ?
C8 C9 H92 115.6(10) ?
C7 C9 H92 116.2(10) ?
H91 C9 H92 115.7(13) ?
C11 C10 H10 113.6(10) ?
C12 C10 H10 113.8(10) ?
C3 C10 H10 116.1(10) ?
C10 C11 H111 117.0(11) ?
C12 C11 H111 118.4(11) ?
C10 C11 H112 116.6(11) ?
C12 C11 H112 116.4(11) ?
H111 C11 H112 116.4(16) ?
C11 C12 H121 118.1(11) ?
C10 C12 H121 116.8(11) ?
C11 C12 H122 117.7(11) ?
C10 C12 H122 118.8(11) ?
H121 C12 H122 114.7(16) ?
C15 C14 H14 121.0(9) ?
C13 C14 H14 118.9(9) ?
C16 C15 H15 121.0(9) ?
C14 C15 H15 118.7(9) ?
C15 C16 H16 120.8(9) ?
C17 C16 H16 119.4(9) ?
C18 C17 H17 119.6(9) ?
C16 C17 H17 120.2(9) ?
C17 C18 H18 121.0(9) ?
C13 C18 H18 118.3(9) ?
C19 C20 H20 118.3(9) ?
C21 C20 H20 120.7(9) ?
C22 C21 H21 122.0(9) ?
C20 C21 H21 117.6(9) ?
C21 C22 H22 121.3(9) ?
C23 C22 H22 119.3(9) ?
C24 C23 H23 119.6(10) ?
C22 C23 H23 120.2(10) ?
C23 C24 H24 119.8(9) ?
C19 C24 H24 119.1(9) ?

loop_
_geom_bond_atom_site_label_1
_geom_bond_atom_site_label_2
_geom_bond_site_symmetry_2
_geom_bond_distance
_geom_bond_publ_flag
C1 C2 . 1.2989(18) y
C1 C13 . 1.4559(17) y
C1 C3 . 1.5107(18) y
C2 C3 . 1.5156(17) y
C3 C10 . 1.5109(18) y
C3 C4 . 1.5180(17) y
C4 C7 . 1.5048(17) y
C4 C6 . 1.5074(17) y
C4 C5 . 1.5269(17) y
C5 C19 . 1.4999(17) y
C5 C6 . 1.5126(18) y
C7 C8 . 1.5036(18) y
C7 C9 . 1.5105(18) y
C8 C9 . 1.507(2) y
C10 C11 . 1.499(2) y
C10 C12 . 1.507(2) y
C11 C12 . 1.499(2) y
C13 C18 . 1.3987(18) ?
C13 C14 . 1.3997(18) ?
C14 C15 . 1.3931(19) ?
C15 C16 . 1.387(2) ?
C16 C17 . 1.392(2) ?
C17 C18 . 1.3830(19) ?
C19 C20 . 1.3934(18) ?
C19 C24 . 1.4001(18) ?
C20 C21 . 1.3937(19) ?
C21 C22 . 1.383(2) ?
C22 C23 . 1.391(2) ?
C23 C24 . 1.390(2) ?
C2 H2 . 0.968(16) ?
C5 H5 . 0.973(15) ?
C6 H61 . 1.008(15) ?
C6 H62 . 1.007(16) ?
C7 H7 . 0.994(14) ?
C8 H81 . 0.978(16) ?
C8 H82 . 0.994(17) ?
C9 H91 . 1.006(16) ?
C9 H92 . 0.994(17) ?
C10 H10 . 0.967(16) ?
C11 H111 . 0.996(19) ?
C11 H112 . 0.99(2) ?
C12 H121 . 1.03(2) ?
C12 H122 . 1.005(19) ?
C14 H14 . 0.976(15) ?
C15 H15 . 0.993(16) ?
C16 H16 . 0.975(16) ?
C17 H17 . 0.987(16) ?
C18 H18 . 0.982(16) ?
C20 H20 . 0.987(16) ?
C20 H20 . 0.987(16) ?
C22 H22 . 0.986(16) ?
C23 H23 . 0.982(17) ?
C24 H24 . 0.976(16) ?

loop_
_geom_hbond_atom_site_label_D
_geom_hbond_atom_site_label_H
_geom_hbond_atom_site_label_A
_geom_hbond_site_symmetry_A
_geom_hbond_distance_DH
_geom_hbond_distance_HA
_geom_hbond_distance_DA
_geom_hbond_angle_DHA
C2 H2 C21 1_655 0.968(16) 2.870(16) 3.7742(19) 155.9(12)
C7 H7 C20 4_565 0.994(14) 2.792(14) 3.6439(18) 144.0(11)
C8 H82 C18 3_656 0.994(17) 2.890(17) 3.741(2) 144.2(12)
C18 H18 C8 1_655 0.982(16) 2.756(15) 3.4866(19) 131.7(11)
C20 H20 C16 3_656 0.987(16) 2.776(16) 3.607(2) 142.3(12)

loop_
_geom_torsion_atom_site_label_1
_geom_torsion_atom_site_label_2
_geom_torsion_atom_site_label_3
_geom_torsion_atom_site_label_4
_geom_torsion
_geom_torsion_publ_flag
C13 C1 C2 C3 168.7(3) ?
C2 C1 C3 C10 106.60(13) ?
C13 C1 C3 C10 -63.9(2) ?
C13 C1 C3 C2 -170.5(2) ?
C2 C1 C3 C4 -106.00(13) ?
C13 C1 C3 C4 83.5(2) ?
C1 C2 C3 C10 -103.83(13) ?
C1 C2 C3 C4 106.35(13) ?
C1 C3 C4 C7 -84.76(14) y
C10 C3 C4 C7 64.05(14) y
C2 C3 C4 C7 -144.44(11) y
C1 C3 C4 C6 63.77(15) y
C10 C3 C4 C6 -147.41(11) y
C2 C3 C4 C6 4.10(17) y
C1 C3 C4 C5 132.15(12) y
C10 C3 C4 C5 -79.04(14) y
C2 C3 C4 C5 72.48(15) y
C7 C4 C5 C19 -2.12(17) ?
C6 C4 C5 C19 -111.54(13) ?
C3 C4 C5 C19 138.86(12) ?
C7 C4 C5 C6 109.42(13) ?
C3 C4 C5 C6 -109.59(12) ?
C7 C4 C6 C5 -108.13(12) ?
C3 C4 C6 C5 105.32(12) ?
C19 C5 C6 C4 110.20(13) ?
C6 C4 C7 C8 10.88(18) y
C3 C4 C7 C8 159.15(12) y
C5 C4 C7 C8 -58.79(17) y
C6 C4 C7 C9 -61.65(16) y
C3 C4 C7 C9 86.62(14) y
C5 C4 C7 C9 -131.32(13) y
C4 C7 C8 C9 -108.48(14) ?
C4 C7 C9 C8 114.48(14) ?
C1 C3 C10 C11 -55.46(18) y
C2 C3 C10 C11 3.2(2) y
C4 C3 C10 C11 154.98(13) y
C1 C3 C10 C12 -126.50(14) y
C2 C3 C10 C12 -67.79(17) y
C4 C3 C10 C12 83.94(15) y
C3 C10 C11 C12 -109.99(16) ?
C3 C10 C12 C11 110.25(15) ?
C2 C1 C13 C18 12.3(3) y
C3 C1 C13 C18 174.67(16) y
C2 C1 C13 C14 -165.7(2) y
C3 C1 C13 C14 -3.3(3) y
C6 C5 C19 C20 28.94(18) y
C4 C5 C19 C20 100.48(15) y
C6 C5 C19 C24 -151.62(12) y
C4 C5 C19 C24 -80.09(16) y
